data_7058607
loop_
_publ_author_name
'Dolai, Malay'
'Ali, Mahammad'
'Rajn\'ak, Cyril'
'Titi\<s, J\'an'
'Bo\<ca, Roman'

_publ_section_title
;
 Slow magnetic relaxation in Cu(ii)--Eu(iii) and Cu(ii)--La(iii) complexes
;
_journal_issue 32
_journal_name_full 'New Journal of Chemistry'
_journal_page_first 12698
_journal_paper_doi 10.1039/C9NJ02039J
_journal_volume 43
_journal_year 2019
_chemical_formula_moiety 'C19 H20 Cu Eu N5 O15'
_chemical_formula_sum 'C19 H20 Cu Eu N5 O15'
_chemical_formula_weight 773.92
_space_group_IT_number 14
_space_group_name_Hall '-P 2ybc'
_space_group_name_H-M_alt 'P 1 21/c 1'
_symmetry_cell_setting monoclinic
_symmetry_space_group_name_Hall '-P 2ybc'
_symmetry_space_group_name_H-M 'P 1 21/c 1'
_atom_sites_solution_hydrogens geom
_atom_sites_solution_primary direct
_atom_sites_solution_secondary difmap
_audit_creation_method SHELXL-97
_audit_update_record
;
2017-01-20 deposited with the CCDC.    2019-07-11 downloaded from the CCDC.
;
_cell_angle_alpha 90.00
_cell_angle_beta 105.248(3)
_cell_angle_gamma 90.00
_cell_formula_units_Z 4
_cell_length_a 9.0405(6)
_cell_length_b 28.426(2)
_cell_length_c 10.3509(9)
_cell_measurement_reflns_used 250
_cell_measurement_temperature 273(2)
_cell_measurement_theta_max 27.52
_cell_measurement_theta_min 1.43
_cell_volume 2566.4(3)
_computing_cell_refinement 'BRUKER SMART APEX II CCD'
_computing_data_collection 'BRUKER SMART APEX II CCD'
_computing_data_reduction 'BRUKER SAINT'
_computing_molecular_graphics DIAMOND-3.1
_computing_publication_material 'SHELXL-97 (Sheldrick, 2008)'
_computing_structure_refinement 'SHELXL-2013 (Sheldrick, 2013)'
_computing_structure_solution 'SHELXS-97 (Sheldrick, 2008)'
_diffrn_ambient_temperature 273(2)
_diffrn_measured_fraction_theta_full 0.994
_diffrn_measured_fraction_theta_max 0.994
_diffrn_measurement_device_type 'BRUKER SMART APEX-II CCD'
_diffrn_measurement_method Multi-scan
_diffrn_radiation_monochromator graphite
_diffrn_radiation_source 'fine-focus sealed tube'
_diffrn_radiation_type MoK\a
_diffrn_radiation_wavelength 0.71073
_diffrn_reflns_av_R_equivalents 0.0421
_diffrn_reflns_av_sigmaI/netI 0.0573
_diffrn_reflns_limit_h_max 11
_diffrn_reflns_limit_h_min -11
_diffrn_reflns_limit_k_max 36
_diffrn_reflns_limit_k_min -36
_diffrn_reflns_limit_l_max 13
_diffrn_reflns_limit_l_min -13
_diffrn_reflns_number 11855
_diffrn_reflns_theta_full 27.52
_diffrn_reflns_theta_max 27.52
_diffrn_reflns_theta_min 1.43
_exptl_absorpt_coefficient_mu 3.335
_exptl_absorpt_correction_T_max 0.716
_exptl_absorpt_correction_T_min 0.491
_exptl_absorpt_correction_type empirical
_exptl_absorpt_process_details SADABS
_exptl_crystal_colour 'Dark green'
_exptl_crystal_density_diffrn 2.003
_exptl_crystal_density_method 'not measured'
_exptl_crystal_description 'Block shape'
_exptl_crystal_F_000 1524.0
_exptl_crystal_size_max 0.32
_exptl_crystal_size_mid 0.18
_exptl_crystal_size_min 0.10
_refine_diff_density_max 1.887
_refine_diff_density_min -3.267
_refine_diff_density_rms 0.176
_refine_ls_extinction_method none
_refine_ls_goodness_of_fit_ref 1.048
_refine_ls_hydrogen_treatment mixed
_refine_ls_matrix_type full
_refine_ls_number_parameters 373
_refine_ls_number_reflns 5906
_refine_ls_number_restraints 0
_refine_ls_restrained_S_all 1.048
_refine_ls_R_factor_all 0.0847
_refine_ls_R_factor_gt 0.0729
_refine_ls_shift/su_max 0.002
_refine_ls_shift/su_mean 0.000
_refine_ls_structure_factor_coef Fsqd
_refine_ls_weighting_details 'calc w=1/[\s^2^(Fo^2^)+(0.0689P)^2^+40.9429P] where P=(Fo^2^+2Fc^2^)/3'
_refine_ls_weighting_scheme calc
_refine_ls_wR_factor_gt 0.1725
_refine_ls_wR_factor_ref 0.1794
_reflns_number_gt 4726
_reflns_number_total 5906
_reflns_threshold_expression >2sigma(I)
_cod_data_source_file c9nj02039j2.cif
_cod_data_source_block mkd-857
_cod_depositor_comments
;
The following automatic conversions were performed:

'_symmetry_cell_setting' value 'Monoclinic' changed to 'monoclinic'
according to
/home/data/users/saulius/crontab/automatic-downloads/rss-feeds/RSC/lib/dictionaries/cif_core.dic
dictionary named 'cif_core.dic' version 2.4.2 from 2011-04-26.

'_exptl_absorpt_correction_type' value 'Empirical' changed to
'empirical' according to
/home/data/users/saulius/crontab/automatic-downloads/rss-feeds/RSC/lib/dictionaries/cif_core.dic
dictionary named 'cif_core.dic' version 2.4.2 from 2011-04-26.

Automatic conversion script
Id: cif_fix_values 4973 2017-02-22 13:04:09Z antanas 

 Adding full bibliography for 7058607--7058608.cif.
;
_cod_original_sg_symbol_H-M 'P 21/c'
_cod_database_code 7058607

loop_
_symmetry_equiv_pos_as_xyz
'x, y, z'
'-x, y+1/2, -z+1/2'
'-x, -y, -z'
'x, -y-1/2, z-1/2'

loop_
_atom_site_label
_atom_site_type_symbol
_atom_site_fract_x
_atom_site_fract_y
_atom_site_fract_z
_atom_site_U_iso_or_equiv
_atom_site_adp_type
_atom_site_occupancy
_atom_site_symmetry_multiplicity
_atom_site_calc_flag
_atom_site_refinement_flags
Eu1 Eu 0.43029(5) 0.863092(17) 0.77354(5) 0.02839(16) Uani 1 1 d .
Cu1 Cu 0.26270(13) 0.89869(4) 0.44011(12) 0.0315(3) Uani 1 1 d .
O1 O 0.7009(7) 0.8767(3) 0.7615(7) 0.0385(16) Uani 1 1 d .
O2 O 0.4540(7) 0.9037(2) 0.5794(7) 0.0343(15) Uani 1 1 d .
O3 O 0.2146(7) 0.8615(2) 0.5828(6) 0.0326(15) Uani 1 1 d .
O4 O 0.2234(8) 0.8053(3) 0.7838(7) 0.0433(18) Uani 1 1 d .
O8 O 0.5533(9) 0.7848(3) 0.8316(8) 0.0494(19) Uani 1 1 d .
N4 N 0.5322(10) 0.8708(3) 1.0731(9) 0.040(2) Uani 1 1 d .
O11 O 0.3950(9) 0.8652(4) 1.0052(9) 0.066(3) Uani 1 1 d .
O12 O 0.5669(10) 0.8772(4) 1.1923(8) 0.059(2) Uani 1 1 d .
N2 N 0.0490(10) 0.8950(4) 0.3296(9) 0.045(2) Uani 1 1 d .
N1 N 0.3349(11) 0.9449(3) 0.3256(8) 0.0379(19) Uani 1 1 d .
O7 O 0.4706(10) 0.7985(3) 0.6230(8) 0.049(2) Uani 1 1 d .
O10 O 0.6282(11) 0.8667(4) 1.0086(9) 0.069(3) Uani 1 1 d .
C1 C 0.8360(12) 0.8563(5) 0.8488(13) 0.062(4) Uani 1 1 d .
H2A H 0.8969 0.8421 0.7962 0.093 Uiso 1 1 calc R
H2B H 0.8068 0.8329 0.9041 0.093 Uiso 1 1 calc R
H2C H 0.8947 0.8804 0.9044 0.093 Uiso 1 1 calc R
C2 C 0.7234(10) 0.9059(4) 0.6625(10) 0.037(2) Uani 1 1 d .
C7 C 0.5893(11) 0.9184(3) 0.5653(9) 0.0299(19) Uani 1 1 d .
C18 C 0.1006(10) 0.8310(3) 0.5704(10) 0.031(2) Uani 1 1 d .
C13 C -0.0252(11) 0.8311(4) 0.4568(11) 0.044(3) Uani 1 1 d .
C14 C -0.1447(12) 0.7973(5) 0.4510(13) 0.055(3) Uani 1 1 d .
H7 H -0.2291 0.7970 0.3767 0.066 Uiso 1 1 calc R
C15 C -0.1388(14) 0.7661(6) 0.5490(15) 0.068(4) Uani 1 1 d .
H8 H -0.2163 0.7439 0.5416 0.081 Uiso 1 1 calc R
C16 C -0.0145(14) 0.7672(4) 0.6625(13) 0.052(3) Uani 1 1 d .
H9 H -0.0095 0.7459 0.7316 0.062 Uiso 1 1 calc R
C17 C 0.0995(11) 0.7995(4) 0.6727(11) 0.037(2) Uani 1 1 d .
C19 C 0.2279(14) 0.7750(4) 0.8981(13) 0.053(3) Uani 1 1 d .
H11A H 0.1406 0.7814 0.9318 0.080 Uiso 1 1 calc R
H11B H 0.3202 0.7810 0.9672 0.080 Uiso 1 1 calc R
H11C H 0.2258 0.7427 0.8709 0.080 Uiso 1 1 calc R
C12 C -0.0437(12) 0.8634(5) 0.3477(11) 0.048(3) Uani 1 1 d .
H12 H -0.1353 0.8610 0.2812 0.058 Uiso 1 1 calc R
C11 C -0.0114(16) 0.9263(6) 0.2129(13) 0.070(4) Uani 1 1 d .
H13A H -0.0389 0.9564 0.2441 0.084 Uiso 1 1 calc R
H13B H -0.1034 0.9125 0.1554 0.084 Uiso 1 1 calc R
C10 C 0.1030(15) 0.9339(5) 0.1343(13) 0.056(3) Uani 1 1 d .
H14 H 0.0494 0.9497 0.0510 0.068 Uiso 1 1 calc R
C9 C 0.2376(16) 0.9643(5) 0.2011(12) 0.058(3) Uani 1 1 d .
H15A H 0.2999 0.9692 0.1390 0.070 Uiso 1 1 calc R
H15B H 0.1997 0.9947 0.2201 0.070 Uiso 1 1 calc R
C8 C 0.4735(14) 0.9582(4) 0.3483(11) 0.044(3) Uani 1 1 d .
H16 H 0.4945 0.9784 0.2845 0.053 Uiso 1 1 calc R
C6 C 0.6026(13) 0.9467(4) 0.4582(11) 0.040(2) Uani 1 1 d .
C5 C 0.7484(15) 0.9628(5) 0.4552(14) 0.055(3) Uani 1 1 d .
H18 H 0.7575 0.9825 0.3857 0.066 Uiso 1 1 calc R
C4 C 0.8758(16) 0.9506(5) 0.5503(15) 0.065(4) Uani 1 1 d .
H19 H 0.9713 0.9613 0.5452 0.078 Uiso 1 1 calc R
C3 C 0.8641(12) 0.9222(4) 0.6553(12) 0.044(3) Uani 1 1 d .
H20 H 0.9518 0.9140 0.7213 0.053 Uiso 1 1 calc R
O5 O 0.3540(13) 0.8343(3) 0.3445(10) 0.072(3) Uani 1 1 d .
N5 N 0.3332(18) 0.9559(5) 0.8403(12) 0.072(4) Uani 1 1 d .
O15 O 0.294(2) 0.9935(4) 0.8765(13) 0.129(6) Uani 1 1 d .
O14 O 0.2384(12) 0.9247(5) 0.7995(13) 0.095(4) Uani 1 1 d .
O13 O 0.4752(14) 0.9462(3) 0.8499(11) 0.075(3) Uani 1 1 d .
N3 N 0.5274(9) 0.7693(3) 0.7136(9) 0.039(2) Uani 1 1 d .
O9 O 0.5580(11) 0.7296(3) 0.6889(9) 0.064(3) Uani 1 1 d .
O6 O 0.1392(11) 0.8883(4) 0.1000(11) 0.078(3) Uani 1 1 d .
H6 H 0.2316 0.8864 0.1079 0.117 Uiso 1 1 calc R

loop_
_atom_site_aniso_label
_atom_site_aniso_U_11
_atom_site_aniso_U_22
_atom_site_aniso_U_33
_atom_site_aniso_U_23
_atom_site_aniso_U_13
_atom_site_aniso_U_12
Eu1 0.0252(2) 0.0363(3) 0.0232(3) 0.0025(2) 0.00567(16) -0.00183(18)
Cu1 0.0306(6) 0.0402(7) 0.0234(6) 0.0030(5) 0.0065(4) 0.0024(5)
O1 0.023(3) 0.063(5) 0.030(4) 0.007(3) 0.008(3) 0.004(3)
O2 0.030(3) 0.042(4) 0.032(4) 0.003(3) 0.010(3) -0.005(3)
O3 0.025(3) 0.044(4) 0.026(4) 0.005(3) 0.002(2) -0.011(3)
O4 0.044(4) 0.048(4) 0.035(4) 0.008(3) 0.006(3) -0.011(3)
O8 0.050(4) 0.054(5) 0.039(5) 0.003(4) 0.004(3) 0.007(4)
N4 0.044(5) 0.048(5) 0.031(5) 0.008(4) 0.013(4) 0.010(4)
O11 0.039(4) 0.117(8) 0.043(5) -0.009(5) 0.013(4) -0.021(5)
O12 0.073(6) 0.082(6) 0.021(4) -0.012(4) 0.012(4) -0.001(5)
N2 0.036(5) 0.071(7) 0.029(5) 0.008(4) 0.013(4) 0.010(4)
N1 0.058(6) 0.034(5) 0.025(5) 0.002(3) 0.016(4) 0.003(4)
O7 0.065(5) 0.046(5) 0.033(4) 0.002(3) 0.006(4) 0.012(4)
O10 0.056(5) 0.119(9) 0.036(5) -0.003(5) 0.018(4) 0.006(5)
C1 0.021(5) 0.105(11) 0.055(8) 0.011(7) 0.002(5) 0.012(6)
C2 0.024(4) 0.067(7) 0.026(5) -0.014(5) 0.016(4) -0.013(4)
C7 0.036(5) 0.035(5) 0.023(5) -0.007(4) 0.014(4) -0.010(4)
C18 0.022(4) 0.041(5) 0.031(5) -0.003(4) 0.010(4) -0.002(4)
C13 0.023(4) 0.060(7) 0.045(7) -0.019(5) 0.001(4) -0.006(4)
C14 0.029(5) 0.081(9) 0.055(8) -0.023(7) 0.011(5) -0.018(5)
C15 0.045(7) 0.093(11) 0.067(9) -0.030(8) 0.018(6) -0.043(7)
C16 0.052(7) 0.056(7) 0.054(8) -0.009(6) 0.025(6) -0.022(6)
C17 0.033(5) 0.043(6) 0.037(6) -0.013(4) 0.015(4) -0.009(4)
C19 0.052(7) 0.055(7) 0.051(7) 0.023(6) 0.012(5) 0.002(5)
C12 0.027(5) 0.077(8) 0.034(6) -0.007(6) -0.004(4) 0.006(5)
C11 0.058(8) 0.111(12) 0.043(8) 0.027(8) 0.017(6) 0.039(8)
C10 0.059(7) 0.067(8) 0.039(7) 0.006(6) 0.005(6) 0.010(6)
C9 0.075(9) 0.059(8) 0.033(7) 0.016(6) 0.004(6) 0.008(6)
C8 0.071(8) 0.038(6) 0.027(6) -0.003(4) 0.018(5) -0.010(5)
C6 0.052(6) 0.042(6) 0.035(6) -0.003(4) 0.024(5) -0.014(5)
C5 0.065(8) 0.058(8) 0.054(8) -0.001(6) 0.038(7) -0.019(6)
C4 0.057(8) 0.082(10) 0.066(10) -0.013(8) 0.035(7) -0.025(7)
C3 0.030(5) 0.056(7) 0.048(7) -0.004(5) 0.015(4) -0.010(5)
O5 0.107(8) 0.050(5) 0.075(7) 0.000(5) 0.054(6) 0.009(5)
N5 0.103(11) 0.064(8) 0.045(7) 0.017(6) 0.014(7) 0.040(8)
O15 0.249(19) 0.064(7) 0.078(9) 0.004(6) 0.052(10) 0.074(10)
O14 0.045(5) 0.113(10) 0.108(9) -0.033(8) -0.016(6) 0.021(6)
O13 0.111(9) 0.050(6) 0.076(7) -0.014(5) 0.046(7) -0.019(6)
N3 0.035(4) 0.037(5) 0.040(5) 0.000(4) 0.001(4) 0.003(3)
O9 0.073(6) 0.044(5) 0.063(6) -0.005(4) -0.001(5) 0.019(4)
O6 0.061(6) 0.117(9) 0.060(7) -0.014(6) 0.024(5) 0.015(6)

loop_
_atom_type_symbol
_atom_type_description
_atom_type_scat_dispersion_real
_atom_type_scat_dispersion_imag
_atom_type_scat_source
C C 0.0033 0.0016 'International Tables Vol C Tables 4.2.6.8 and 6.1.1.4'
H H 0.0000 0.0000 'International Tables Vol C Tables 4.2.6.8 and 6.1.1.4'
N N 0.0061 0.0033 'International Tables Vol C Tables 4.2.6.8 and 6.1.1.4'
O O 0.0106 0.0060 'International Tables Vol C Tables 4.2.6.8 and 6.1.1.4'
Cu Cu 0.3201 1.2651 'International Tables Vol C Tables 4.2.6.8 and 6.1.1.4'
Eu Eu -0.1578 3.6682 'International Tables Vol C Tables 4.2.6.8 and 6.1.1.4'

loop_
_geom_angle_atom_site_label_1
_geom_angle_atom_site_label_2
_geom_angle_atom_site_label_3
_geom_angle
O2 Eu1 O3 62.9(2)
O2 Eu1 O13 76.3(3)
O3 Eu1 O13 108.1(3)
O2 Eu1 O8 120.3(3)
O3 Eu1 O8 113.6(2)
O13 Eu1 O8 138.3(4)
O2 Eu1 O7 76.6(2)
O3 Eu1 O7 72.0(2)
O13 Eu1 O7 149.0(3)
O8 Eu1 O7 50.5(3)
O2 Eu1 O11 149.5(3)
O3 Eu1 O11 120.8(3)
O13 Eu1 O11 74.0(3)
O8 Eu1 O11 87.2(3)
O7 Eu1 O11 133.8(3)
O2 Eu1 O4 126.0(2)
O3 Eu1 O4 64.3(2)
O13 Eu1 O4 131.9(3)
O8 Eu1 O4 72.3(3)
O7 Eu1 O4 77.2(3)
O11 Eu1 O4 72.0(3)
O2 Eu1 O1 65.0(2)
O3 Eu1 O1 123.8(2)
O13 Eu1 O1 77.9(3)
O8 Eu1 O1 76.8(3)
O7 Eu1 O1 77.2(3)
O11 Eu1 O1 114.5(2)
O4 Eu1 O1 148.0(3)
O2 Eu1 O14 88.3(4)
O3 Eu1 O14 70.5(3)
O13 Eu1 O14 50.8(4)
O8 Eu1 O14 150.3(4)
O7 Eu1 O14 142.4(3)
O11 Eu1 O14 67.5(4)
O4 Eu1 O14 84.8(4)
O1 Eu1 O14 127.1(4)
O2 Eu1 O10 125.2(3)
O3 Eu1 O10 169.1(3)
O13 Eu1 O10 69.7(4)
O8 Eu1 O10 70.0(3)
O7 Eu1 O10 115.7(3)
O11 Eu1 O10 48.4(3)
O4 Eu1 O10 108.7(3)
O1 Eu1 O10 66.6(3)
O14 Eu1 O10 101.2(3)
O2 Eu1 N5 82.0(3)
O3 Eu1 N5 88.9(3)
O13 Eu1 N5 26.1(4)
O8 Eu1 N5 153.3(3)
O7 Eu1 N5 156.1(3)
O11 Eu1 N5 68.3(3)
O4 Eu1 N5 107.9(4)
O1 Eu1 N5 103.3(4)
O14 Eu1 N5 24.7(4)
O10 Eu1 N5 85.4(3)
O2 Eu1 N3 99.5(2)
O3 Eu1 N3 91.9(2)
O13 Eu1 N3 154.1(3)
O8 Eu1 N3 25.4(2)
O7 Eu1 N3 25.3(2)
O11 Eu1 N3 110.3(3)
O4 Eu1 N3 71.4(3)
O1 Eu1 N3 77.3(2)
O14 Eu1 N3 155.1(3)
O10 Eu1 N3 93.6(3)
N5 Eu1 N3 178.5(3)
O2 Cu1 O3 79.1(3)
O2 Cu1 N2 168.2(3)
O3 Cu1 N2 91.8(3)
O2 Cu1 N1 91.5(3)
O3 Cu1 N1 168.2(3)
N2 Cu1 N1 96.5(4)
O2 Cu1 O5 91.6(4)
O3 Cu1 O5 94.0(3)
N2 Cu1 O5 96.6(4)
N1 Cu1 O5 93.3(3)
O2 Cu1 Eu1 39.41(19)
O3 Cu1 Eu1 39.71(18)
N2 Cu1 Eu1 130.9(3)
N1 Cu1 Eu1 130.3(3)
O5 Cu1 Eu1 94.6(3)
C2 O1 C1 116.4(8)
C2 O1 Eu1 117.9(5)
C1 O1 Eu1 125.8(7)
C7 O2 Cu1 127.1(6)
C7 O2 Eu1 122.2(6)
Cu1 O2 Eu1 109.3(3)
C18 O3 Cu1 126.9(6)
C18 O3 Eu1 122.6(6)
Cu1 O3 Eu1 108.7(3)
C17 O4 C19 116.5(8)
C17 O4 Eu1 119.4(6)
C19 O4 Eu1 124.0(6)
N3 O8 Eu1 96.9(6)
O12 N4 O10 122.7(10)
O12 N4 O11 122.8(9)
O10 N4 O11 114.4(9)
O12 N4 Eu1 174.8(8)
O10 N4 Eu1 60.1(6)
O11 N4 Eu1 55.0(5)
N4 O11 Eu1 100.5(6)
C12 N2 C11 115.3(10)
C12 N2 Cu1 122.2(8)
C11 N2 Cu1 122.4(9)
C8 N1 C9 112.7(10)
C8 N1 Cu1 123.2(8)
C9 N1 Cu1 123.8(8)
N3 O7 Eu1 96.8(6)
N4 O10 Eu1 95.8(7)
O1 C1 H2A 109.5
O1 C1 H2B 109.5
H2A C1 H2B 109.5
O1 C1 H2C 109.5
H2A C1 H2C 109.5
H2B C1 H2C 109.5
C3 C2 O1 124.4(10)
C3 C2 C7 120.9(10)
O1 C2 C7 114.7(8)
O2 C7 C6 122.5(9)
O2 C7 C2 119.1(8)
C6 C7 C2 118.4(9)
O3 C18 C17 120.6(8)
O3 C18 C13 121.2(9)
C17 C18 C13 118.1(9)
C18 C13 C12 124.2(10)
C18 C13 C14 118.0(11)
C12 C13 C14 117.8(10)
C15 C14 C13 122.2(11)
C15 C14 H7 118.9
C13 C14 H7 118.9
C14 C15 C16 119.0(11)
C14 C15 H8 120.5
C16 C15 H8 120.5
C17 C16 C15 120.4(12)
C17 C16 H9 119.8
C15 C16 H9 119.8
C16 C17 C18 122.2(10)
C16 C17 O4 125.0(11)
C18 C17 O4 112.8(8)
O4 C19 H11A 109.5
O4 C19 H11B 109.5
H11A C19 H11B 109.5
O4 C19 H11C 109.5
H11A C19 H11C 109.5
H11B C19 H11C 109.5
N2 C12 C13 128.6(9)
N2 C12 H12 115.7
C13 C12 H12 115.7
N2 C11 C10 111.8(10)
N2 C11 H13A 109.2
C10 C11 H13A 109.2
N2 C11 H13B 109.2
C10 C11 H13B 109.2
H13A C11 H13B 107.9
O6 C10 C11 104.2(12)
O6 C10 C9 115.6(11)
C11 C10 C9 115.2(12)
O6 C10 H14 107.1
C11 C10 H14 107.1
C9 C10 H14 107.1
N1 C9 C10 114.6(10)
N1 C9 H15A 108.6
C10 C9 H15A 108.6
N1 C9 H15B 108.6
C10 C9 H15B 108.6
H15A C9 H15B 107.6
N1 C8 C6 129.4(10)
N1 C8 H16 115.3
C6 C8 H16 115.3
C7 C6 C5 118.8(11)
C7 C6 C8 122.5(9)
C5 C6 C8 118.7(10)
C4 C5 C6 121.7(12)
C4 C5 H18 119.1
C6 C5 H18 119.1
C5 C4 C3 119.9(11)
C5 C4 H19 120.1
C3 C4 H19 120.1
C2 C3 C4 120.2(11)
C2 C3 H20 119.9
C4 C3 H20 119.9
O15 N5 O14 120.4(17)
O15 N5 O13 121.9(17)
O14 N5 O13 117.5(12)
O15 N5 Eu1 175.7(10)
O14 N5 Eu1 59.5(7)
O13 N5 Eu1 58.0(6)
N5 O14 Eu1 95.7(8)
N5 O13 Eu1 95.9(8)
O9 N3 O7 122.1(9)
O9 N3 O8 122.5(9)
O7 N3 O8 115.3(9)
O9 N3 Eu1 175.7(8)
O7 N3 Eu1 58.0(5)
O8 N3 Eu1 57.7(5)
C10 O6 H6 109.5

loop_
_geom_bond_atom_site_label_1
_geom_bond_atom_site_label_2
_geom_bond_distance
Eu1 O2 2.376(7)
Eu1 O3 2.382(6)
Eu1 O13 2.490(9)
Eu1 O8 2.490(8)
Eu1 O7 2.496(8)
Eu1 O11 2.501(9)
Eu1 O4 2.512(7)
Eu1 O1 2.512(6)
Eu1 O14 2.529(11)
Eu1 O10 2.615(9)
Eu1 N5 2.920(12)
Eu1 N3 2.924(9)
Cu1 O2 1.944(7)
Cu1 O3 1.956(7)
Cu1 N2 1.972(9)
Cu1 N1 1.992(9)
Cu1 O5 2.333(9)
O1 C2 1.374(13)
O1 C1 1.437(12)
O2 C7 1.336(11)
O3 C18 1.327(11)
O4 C17 1.389(12)
O4 C19 1.455(13)
O8 N3 1.261(11)
N4 O12 1.204(11)
N4 O10 1.232(12)
N4 O11 1.265(12)
N2 C12 1.276(15)
N2 C11 1.483(15)
N1 C8 1.271(14)
N1 C9 1.463(14)
O7 N3 1.257(11)
C1 H2A 0.9600
C1 H2B 0.9600
C1 H2C 0.9600
C2 C3 1.374(13)
C2 C7 1.402(14)
C7 C6 1.401(14)
C18 C17 1.390(14)
C18 C13 1.404(13)
C13 C12 1.431(17)
C13 C14 1.435(15)
C14 C15 1.34(2)
C14 H7 0.9300
C15 C16 1.397(18)
C15 H8 0.9300
C16 C17 1.362(14)
C16 H9 0.9300
C19 H11A 0.9600
C19 H11B 0.9600
C19 H11C 0.9600
C12 H12 0.9300
C11 C10 1.490(19)
C11 H13A 0.9700
C11 H13B 0.9700
C10 O6 1.405(17)
C10 C9 1.504(19)
C10 H14 0.9800
C9 H15A 0.9700
C9 H15B 0.9700
C8 C6 1.436(16)
C8 H16 0.9300
C6 C5 1.404(15)
C5 C4 1.35(2)
C5 H18 0.9300
C4 C3 1.380(18)
C4 H19 0.9300
C3 H20 0.9300
N5 O15 1.217(15)
N5 O14 1.228(17)
N5 O13 1.291(17)
N3 O9 1.207(12)
O6 H6 0.8200
